data_4503968
loop_
_publ_author_name
'Smit, Jared P.'
'Stair, Peter C.'
'Poeppelmeier, Kenneth R.'

_publ_section_title
;
 Polymorphism in Li2Mo4O13Revisited
;
_journal_issue 3
_journal_name_full 'Crystal Growth &amp; Design'
_journal_page_first 521
_journal_paper_doi 10.1021/cg060576l
_journal_volume 7
_journal_year 2007
_chemical_formula_sum 'Li6 Mo12 O39'
_chemical_formula_weight 1816.92
_chemical_name_systematic
; 
 ? 
;
_space_group_IT_number 4
_symmetry_cell_setting monoclinic
_symmetry_space_group_name_Hall 'P 2yb'
_symmetry_space_group_name_H-M 'P 1 21 1'
_atom_sites_solution_hydrogens geom
_atom_sites_solution_primary direct
_atom_sites_solution_secondary difmap
_audit_creation_method SHELXL-97
_cell_angle_alpha 90.00
_cell_angle_beta 96.0880(10)
_cell_angle_gamma 90.00
_cell_formula_units_Z 2
_cell_length_a 8.2178(5)
_cell_length_b 21.2814(13)
_cell_length_c 8.5950(5)
_cell_measurement_reflns_used 5172
_cell_measurement_temperature 153(2)
_cell_measurement_theta_max 29.26
_cell_measurement_theta_min 1.91
_cell_volume 1494.67(16)
_computing_cell_refinement 'Bruker SMART'
_computing_data_collection 'Bruker SMART'
_computing_data_reduction 'Bruker SMART'
_computing_molecular_graphics 'Bruker SHELXTL'
_computing_publication_material 'Bruker SHELXTL'
_computing_structure_refinement 'SHELXL-97 (Sheldrick, 1997)'
_computing_structure_solution 'SHELXS-97 (Sheldrick, 1990)'
_diffrn_ambient_temperature 153(2)
_diffrn_detector_area_resol_mean none
_diffrn_measured_fraction_theta_full 0.986
_diffrn_measured_fraction_theta_max 0.986
_diffrn_measurement_device_type 'CCD area detector'
_diffrn_measurement_method 'phi and omega scans'
_diffrn_radiation_monochromator graphite
_diffrn_radiation_source 'fine-focus sealed tube'
_diffrn_radiation_type MoK\a
_diffrn_radiation_wavelength 0.71073
_diffrn_reflns_av_R_equivalents 0.0251
_diffrn_reflns_av_sigmaI/netI 0.0327
_diffrn_reflns_limit_h_max 11
_diffrn_reflns_limit_h_min -11
_diffrn_reflns_limit_k_max 27
_diffrn_reflns_limit_k_min -27
_diffrn_reflns_limit_l_max 11
_diffrn_reflns_limit_l_min -11
_diffrn_reflns_number 14549
_diffrn_reflns_theta_full 29.26
_diffrn_reflns_theta_max 29.26
_diffrn_reflns_theta_min 1.91
_diffrn_standards_decay_% 0.00
_diffrn_standards_interval_count none
_diffrn_standards_interval_time none
_diffrn_standards_number none
_exptl_absorpt_coefficient_mu 4.989
_exptl_absorpt_correction_T_max 0.55962
_exptl_absorpt_correction_T_min 0.20146
_exptl_absorpt_correction_type integration
_exptl_absorpt_process_details 'XPREP (Sheldrick, 1997)'
_exptl_crystal_colour colorless
_exptl_crystal_density_diffrn 4.037
_exptl_crystal_density_meas ?
_exptl_crystal_density_method 'not measured'
_exptl_crystal_description columnar
_exptl_crystal_F_000 1668
_exptl_crystal_size_max 0.58
_exptl_crystal_size_mid 0.15
_exptl_crystal_size_min 0.12
_refine_diff_density_max 1.894
_refine_diff_density_min -0.989
_refine_diff_density_rms 0.183
_refine_ls_abs_structure_details 'Flack H D (1983), Acta Cryst. A39, 876-881'
_refine_ls_abs_structure_Flack 0.00(5)
_refine_ls_extinction_coef 0.00051(4)
_refine_ls_extinction_expression Fc^*^=kFc[1+0.001xFc^2^\l^3^/sin(2\q)]^-1/4^
_refine_ls_extinction_method SHELXL
_refine_ls_goodness_of_fit_ref 1.026
_refine_ls_matrix_type full
_refine_ls_number_parameters 483
_refine_ls_number_reflns 6879
_refine_ls_number_restraints 1
_refine_ls_restrained_S_all 1.026
_refine_ls_R_factor_all 0.0250
_refine_ls_R_factor_gt 0.0225
_refine_ls_shift/su_max 0.003
_refine_ls_shift/su_mean 0.000
_refine_ls_structure_factor_coef Fsqd
_refine_ls_weighting_details 'calc w=1/[\s^2^(Fo^2^)+(0.0279P)^2^+0.0000P] where P=(Fo^2^+2Fc^2^)/3'
_refine_ls_weighting_scheme calc
_refine_ls_wR_factor_gt 0.0536
_refine_ls_wR_factor_ref 0.0547
_reflns_number_gt 6373
_reflns_number_total 6879
_reflns_threshold_expression >2sigma(I)
_cod_data_source_file cg060576lsi20060829_104555.cif
_cod_data_source_block
;
;
_cod_depositor_comments
;
The following automatic conversions were performed:

'_symmetry_cell_setting' value 'Monoclinic' changed to 'monoclinic'
according to /home/saulius/struct/CIF-dictionaries/cif_core.dic
dictionary named 'cif_core.dic' version 2.4.1 from 2010-06-29.

Automatic conversion script
Id: cif_fix_values 1715 2011-07-08 13:25:40Z adriana 

The following automatic conversions were performed:

'_exptl_crystal_density_meas' value 'not measured' was changed to '?'
- the value is perceived as not measured.

Automatic conversion script
Id: cif_fix_values 3008 2015-01-20 13:52:24Z robertas 
;
_cod_original_sg_symbol_H-M P2(1)
_cod_database_code 4503968

loop_
_symmetry_equiv_pos_as_xyz
'x, y, z'
'-x, y+1/2, -z'

loop_
_atom_site_label
_atom_site_type_symbol
_atom_site_fract_x
_atom_site_fract_y
_atom_site_fract_z
_atom_site_U_iso_or_equiv
_atom_site_adp_type
_atom_site_occupancy
_atom_site_symmetry_multiplicity
_atom_site_calc_flag
Mo1 Mo 0.54607(5) 0.50001(2) 0.58227(5) 0.00428(9) Uani 1 1 d
Mo2 Mo 0.93801(5) 0.50343(2) 0.56409(5) 0.00420(9) Uani 1 1 d
Mo3 Mo 0.89791(5) 0.50182(2) 0.93394(5) 0.00424(9) Uani 1 1 d
Mo4 Mo 0.94851(5) 0.69848(2) 0.58585(5) 0.00501(10) Uani 1 1 d
Mo5 Mo 0.79161(5) 0.16694(2) 0.74273(5) 0.00512(9) Uani 1 1 d
Mo6 Mo 0.28967(6) 0.50161(2) 0.91531(5) 0.00450(9) Uani 1 1 d
Mo7 Mo 0.61370(5) 0.86630(2) 0.25950(5) 0.00416(9) Uani 1 1 d
Mo8 Mo 0.55392(5) 0.70092(3) 0.60384(5) 0.00538(9) Uani 1 1 d
Mo9 Mo 0.60220(5) 0.66605(3) 0.23880(5) 0.00555(10) Uani 1 1 d
Mo10 Mo 0.77706(5) 0.36634(2) 0.72296(5) 0.00376(9) Uani 1 1 d
Mo11 Mo 0.26399(5) 0.86422(2) 0.90749(5) 0.00425(9) Uani 1 1 d
Mo12 Mo 0.86959(5) 0.86718(2) 0.92486(5) 0.00459(8) Uani 1 1 d
O1 O 0.4127(5) 0.4740(3) 0.7480(4) 0.0044(11) Uani 1 1 d
O2 O 0.5937(5) 0.9853(2) 0.5761(5) 0.0092(10) Uani 1 1 d
O3 O 0.5499(5) 0.5788(2) 0.6077(5) 0.0105(10) Uani 1 1 d
O4 O 0.7625(5) 0.4814(3) 0.7445(5) 0.0056(10) Uani 1 1 d
O5 O 0.7260(4) 0.48914(19) 0.4540(4) 0.0057(8) Uani 1 1 d
O6 O 0.9376(5) 0.9806(3) 0.5726(4) 0.0073(10) Uani 1 1 d
O7 O 0.9342(6) 0.5835(3) 0.5593(5) 0.0088(10) Uani 1 1 d
O8 O 0.9364(5) 0.9915(2) 0.2379(4) 0.0073(10) Uani 1 1 d
O9 O 0.2287(5) 0.9748(2) 0.9306(5) 0.0068(9) Uani 1 1 d
O10 O 0.8919(5) 0.5803(2) 0.9455(5) 0.0094(10) Uani 1 1 d
O11 O 0.8941(5) 0.9794(2) 0.9509(5) 0.0058(9) Uani 1 1 d
O12 O 0.0793(5) 0.6811(3) 0.7496(4) 0.0133(11) Uani 1 1 d
O13 O 0.9175(7) 0.1824(3) 0.5746(6) 0.0080(7) Uani 1 1 d
O14 O 0.9475(6) 0.7781(3) 0.5792(6) 0.0140(12) Uani 1 1 d
O15 O 0.9264(5) 0.1877(2) 0.8993(5) 0.0128(10) Uani 1 1 d
O16 O 0.7932(5) 0.0869(2) 0.7466(5) 0.0102(9) Uani 1 1 d
O17 O 0.6093(4) 0.18349(19) 0.8700(4) 0.0065(8) Uani 1 1 d
O18 O 0.4240(5) 0.6792(2) 0.4140(4) 0.0060(9) Uani 1 1 d
O19 O 0.2814(6) 0.5804(3) 0.8975(5) 0.0103(11) Uani 1 1 d
O20 O 0.7377(5) 0.8916(3) 0.0951(5) 0.0068(11) Uani 1 1 d
O21 O 0.5729(4) 0.9900(2) 0.9237(4) 0.0091(9) Uani 1 1 d
O22 O 0.7511(4) 0.8760(3) 0.4212(4) 0.0083(10) Uani 1 1 d
O23 O 0.5980(5) 0.7869(3) 0.2413(5) 0.0089(11) Uani 1 1 d
O24 O 0.4299(5) 0.8889(3) 0.3924(5) 0.0051(9) Uani 1 1 d
O25 O 0.6114(5) 0.3783(2) 0.8912(5) 0.0060(9) Uani 1 1 d
O26 O 0.7632(5) 0.6835(3) 0.7124(5) 0.0087(9) Uani 1 1 d
O27 O 0.4316(5) 0.6826(3) 0.7449(5) 0.0152(11) Uani 1 1 d
O28 O 0.5517(5) 0.7812(2) 0.5974(5) 0.0136(10) Uani 1 1 d
O29 O 0.7317(5) 0.6863(2) 0.4283(4) 0.0068(9) Uani 1 1 d
O30 O 0.6048(5) 0.5857(3) 0.2428(5) 0.0084(11) Uani 1 1 d
O31 O 0.7221(5) 0.6849(3) 0.0948(4) 0.0091(9) Uani 1 1 d
O32 O 0.9047(5) 0.3923(3) 0.5844(5) 0.0083(10) Uani 1 1 d
O33 O 0.7769(5) 0.2870(2) 0.7110(5) 0.0085(9) Uani 1 1 d
O34 O 0.9155(5) 0.3839(2) 0.9137(5) 0.0064(10) Uani 1 1 d
O35 O 0.2688(6) 0.7848(3) 0.9057(5) 0.0150(13) Uani 1 1 d
O36 O 0.3878(5) 0.8880(2) 0.7685(5) 0.0076(9) Uani 1 1 d
O37 O 0.0495(4) 0.87723(18) 0.7994(4) 0.0077(8) Uani 1 1 d
O38 O 0.8603(5) 0.7890(2) 0.9424(5) 0.0112(9) Uani 1 1 d
O39 O 0.7322(5) 0.8860(2) 0.7668(4) 0.0090(8) Uani 1 1 d
Li1 Li 0.3796(11) 0.9969(7) 0.7649(11) 0.0098(18) Uiso 1 1 d
Li2 Li 0.7881(9) 0.9976(6) 0.7314(9) 0.003 Uiso 1 1 d
Li3 Li 0.9501(10) 0.8685(6) 0.5761(10) 0.003 Uiso 1 1 d
Li4 Li 0.5450(9) 0.8689(6) 0.6106(9) 0.0028(15) Uiso 1 1 d
Li5 Li 0.2835(11) 0.6855(4) 0.9071(10) 0.0033(19) Uiso 1 1 d
Li6 Li 0.8775(12) 0.6851(4) 0.9342(11) 0.009(2) Uiso 1 1 d

loop_
_atom_site_aniso_label
_atom_site_aniso_U_11
_atom_site_aniso_U_22
_atom_site_aniso_U_33
_atom_site_aniso_U_23
_atom_site_aniso_U_13
_atom_site_aniso_U_12
Mo1 0.00281(17) 0.0050(2) 0.00490(18) 0.00020(19) -0.00009(14) -0.00002(17)
Mo2 0.00311(18) 0.0048(2) 0.00457(18) 0.00017(19) -0.00018(14) -0.00011(19)
Mo3 0.00328(18) 0.0050(2) 0.00439(18) -0.00022(18) 0.00002(14) 0.00000(18)
Mo4 0.0042(2) 0.0056(2) 0.00511(19) -0.00038(18) -0.00018(15) -0.00027(17)
Mo5 0.00443(19) 0.0064(2) 0.00458(19) -0.00002(18) 0.00053(15) 0.00069(17)
Mo6 0.00314(17) 0.0055(2) 0.00482(19) -0.00012(18) 0.00009(13) -0.00049(19)
Mo7 0.00263(17) 0.0045(2) 0.00538(19) 0.0010(2) 0.00051(14) 0.00043(19)
Mo8 0.00449(19) 0.0067(2) 0.0048(2) -0.00091(18) 0.00006(15) 0.00035(18)
Mo9 0.0046(2) 0.0073(2) 0.0045(2) -0.00060(18) -0.00005(15) 0.00051(18)
Mo10 0.00239(18) 0.0043(2) 0.00450(18) -0.00012(18) -0.00019(14) 0.00010(18)
Mo11 0.00316(19) 0.0054(2) 0.00410(18) -0.00030(17) 0.00007(14) 0.00028(17)
Mo12 0.00394(17) 0.0053(2) 0.00446(18) -0.00073(18) 0.00002(14) -0.00023(17)
O1 0.005(2) 0.004(2) 0.006(2) -0.0013(14) 0.0047(18) -0.0014(14)
O2 0.0059(18) 0.016(2) 0.0062(19) -0.0036(17) 0.0008(15) 0.0021(16)
O3 0.011(2) 0.008(2) 0.013(2) -0.0027(15) 0.0025(15) -0.0013(14)
O4 0.0045(18) 0.011(2) 0.0017(18) -0.0004(16) 0.0010(15) -0.0003(16)
O5 0.0054(16) 0.009(2) 0.0029(16) 0.0023(14) 0.0017(13) 0.0009(14)
O6 0.007(2) 0.013(2) 0.004(2) -0.0011(16) 0.0063(16) 0.0006(16)
O7 0.009(2) 0.008(3) 0.009(2) 0.0027(17) -0.0022(16) 0.0010(15)
O8 0.0031(16) 0.013(3) 0.0060(18) 0.0009(15) -0.0008(14) -0.0003(15)
O9 0.0081(19) 0.008(2) 0.0055(19) -0.0006(16) 0.0056(16) 0.0020(16)
O10 0.008(2) 0.011(2) 0.009(2) -0.0020(16) -0.0005(16) -0.0023(15)
O11 0.0047(19) 0.009(2) 0.0042(18) 0.0013(15) 0.0024(15) -0.0015(15)
O12 0.012(2) 0.018(3) 0.009(2) -0.0024(15) 0.0011(17) 0.0001(15)
O13 0.0071(16) 0.0095(19) 0.0077(16) -0.0033(12) 0.0021(12) -0.0013(12)
O14 0.019(3) 0.008(3) 0.016(2) -0.0005(17) 0.0042(19) 0.0016(17)
O15 0.010(2) 0.015(2) 0.013(2) -0.0019(18) -0.0012(16) 0.0029(15)
O16 0.010(2) 0.009(2) 0.012(2) 0.0019(15) 0.0005(16) 0.0009(14)
O17 0.0043(17) 0.0108(19) 0.0039(16) -0.0017(14) -0.0019(13) -0.0006(13)
O18 0.0052(19) 0.012(2) 0.0006(17) -0.0020(15) -0.0018(15) -0.0028(14)
O19 0.010(2) 0.008(2) 0.012(2) -0.0003(16) 0.0008(17) 0.0002(16)
O20 0.002(2) 0.007(2) 0.011(2) 0.0018(16) -0.0024(18) -0.0013(15)
O21 0.0075(18) 0.013(2) 0.0065(19) 0.0019(15) -0.0016(14) 0.0013(14)
O22 0.009(2) 0.005(2) 0.011(2) -0.0018(15) 0.0010(16) -0.0007(14)
O23 0.010(2) 0.006(2) 0.011(2) -0.0009(15) 0.0047(17) 0.0006(14)
O24 0.004(2) 0.004(2) 0.0064(19) -0.0009(16) -0.0019(15) 0.0010(16)
O25 0.0055(17) 0.005(2) 0.0074(18) 0.0005(15) 0.0005(14) 0.0003(15)
O26 0.0048(18) 0.017(2) 0.0042(19) -0.0017(18) 0.0002(15) -0.0040(14)
O27 0.009(2) 0.023(3) 0.015(2) 0.0007(17) 0.0047(17) 0.0038(18)
O28 0.016(2) 0.004(2) 0.021(2) -0.0027(17) 0.0030(18) 0.0015(15)
O29 0.0042(18) 0.009(2) 0.0070(19) -0.0005(14) -0.0016(16) 0.0007(13)
O30 0.008(2) 0.009(3) 0.007(2) 0.0014(15) -0.0037(17) 0.0010(15)
O31 0.010(2) 0.012(2) 0.0047(19) 0.0022(14) -0.0011(15) -0.0027(18)
O32 0.002(2) 0.012(2) 0.010(2) 0.0009(18) -0.0042(17) 0.0012(17)
O33 0.010(2) 0.004(2) 0.0112(19) 0.0004(16) 0.0012(16) 0.0015(14)
O34 0.0039(18) 0.008(2) 0.007(2) 0.0003(16) 0.0001(15) 0.0001(14)
O35 0.015(2) 0.014(3) 0.016(3) 0.0046(18) 0.002(2) 0.0004(18)
O36 0.0062(17) 0.010(2) 0.0065(19) -0.0001(16) -0.0016(15) 0.0022(17)
O37 0.0079(16) 0.0096(19) 0.0056(17) 0.0006(14) 0.0000(14) -0.0003(13)
O38 0.0109(19) 0.012(2) 0.0118(19) -0.0012(15) 0.0039(15) -0.0008(15)
O39 0.0066(18) 0.012(2) 0.0088(19) 0.0019(15) 0.0012(15) 0.0001(14)

loop_
_atom_type_symbol
_atom_type_description
_atom_type_scat_dispersion_real
_atom_type_scat_dispersion_imag
_atom_type_scat_source
Li Li -0.0003 0.0001 'International Tables Vol C Tables 4.2.6.8 and 6.1.1.4'
O O 0.0106 0.0060 'International Tables Vol C Tables 4.2.6.8 and 6.1.1.4'
Mo Mo -1.6832 0.6857 'International Tables Vol C Tables 4.2.6.8 and 6.1.1.4'

loop_
_geom_angle_atom_site_label_1
_geom_angle_atom_site_label_2
_geom_angle_atom_site_label_3
_geom_angle
_geom_angle_site_symmetry_1
_geom_angle_site_symmetry_3
O3 Mo1 O2 106.6(2) . 2_646
O3 Mo1 O5 100.72(18) . .
O2 Mo1 O5 90.81(16) 2_646 .
O3 Mo1 O1 100.9(2) . .
O2 Mo1 O1 98.37(18) 2_646 .
O5 Mo1 O1 152.9(2) . .
O3 Mo1 O4 95.4(2) . .
O2 Mo1 O4 155.3(2) 2_646 .
O5 Mo1 O4 73.94(16) . .
O1 Mo1 O4 88.01(17) . .
O3 Mo1 O24 166.61(18) . 2_646
O2 Mo1 O24 86.2(2) 2_646 2_646
O5 Mo1 O24 82.73(16) . 2_646
O1 Mo1 O24 72.6(2) . 2_646
O4 Mo1 O24 72.94(17) . 2_646
O3 Mo1 Li1 98.2(3) . 2_646
O2 Mo1 Li1 54.4(2) 2_646 2_646
O5 Mo1 Li1 38.5(2) . 2_646
O1 Mo1 Li1 150.5(3) . 2_646
O4 Mo1 Li1 112.4(2) . 2_646
O24 Mo1 Li1 92.5(3) 2_646 2_646
O3 Mo1 Li4 155.0(2) . 2_646
O2 Mo1 Li4 49.3(2) 2_646 2_646
O5 Mo1 Li4 76.12(18) . 2_646
O1 Mo1 Li4 90.7(2) . 2_646
O4 Mo1 Li4 107.2(2) . 2_646
O24 Mo1 Li4 38.40(19) 2_646 2_646
Li1 Mo1 Li4 63.6(2) 2_646 2_646
O7 Mo2 O6 106.2(3) . 2_746
O7 Mo2 O8 99.3(2) . 2_746
O6 Mo2 O8 105.58(18) 2_746 2_746
O7 Mo2 O5 97.7(2) . .
O6 Mo2 O5 101.23(18) 2_746 .
O8 Mo2 O5 142.66(17) 2_746 .
O7 Mo2 O4 102.2(2) . .
O6 Mo2 O4 151.5(3) 2_746 .
O8 Mo2 O4 71.78(18) 2_746 .
O5 Mo2 O4 72.23(16) . .
O7 Mo2 O32 171.59(18) . .
O6 Mo2 O32 81.4(2) 2_746 .
O8 Mo2 O32 81.89(19) 2_746 .
O5 Mo2 O32 76.93(16) . .
O4 Mo2 O32 70.17(18) . .
O7 Mo2 Li3 150.5(2) . 2_746
O6 Mo2 Li3 44.5(3) 2_746 2_746
O8 Mo2 Li3 93.7(2) 2_746 2_746
O5 Mo2 Li3 87.45(19) . 2_746
O4 Mo2 Li3 107.0(2) . 2_746
O32 Mo2 Li3 36.84(19) . 2_746
O10 Mo3 O9 105.4(2) . 2_647
O10 Mo3 O4 104.9(2) . .
O9 Mo3 O4 99.14(19) 2_647 .
O10 Mo3 O11 104.2(2) . 2_747
O9 Mo3 O11 97.71(19) 2_647 2_747
O4 Mo3 O11 140.9(2) . 2_747
O10 Mo3 O8 99.7(2) . 2_746
O9 Mo3 O8 154.8(2) 2_647 2_746
O4 Mo3 O8 75.15(17) . 2_746
O11 Mo3 O8 74.61(16) 2_747 2_746
O14 Mo4 O12 104.1(3) . 1_655
O14 Mo4 O13 99.1(3) . 2_756
O12 Mo4 O13 101.4(2) 1_655 2_756
O14 Mo4 O26 100.2(2) . .
O12 Mo4 O26 88.06(19) 1_655 .
O13 Mo4 O26 155.7(3) 2_756 .
O14 Mo4 O29 95.7(2) . .
O12 Mo4 O29 154.2(2) 1_655 .
O13 Mo4 O29 91.5(2) 2_756 .
O26 Mo4 O29 72.04(16) . .
O14 Mo4 O7 172.4(2) . .
O12 Mo4 O7 83.2(2) 1_655 .
O13 Mo4 O7 77.2(2) 2_756 .
O26 Mo4 O7 81.90(19) . .
O29 Mo4 O7 78.01(17) . .
O14 Mo4 Li6 97.1(2) . .
O12 Mo4 Li6 50.2(2) 1_655 .
O13 Mo4 Li6 150.2(3) 2_756 .
O26 Mo4 Li6 39.6(2) . .
O29 Mo4 Li6 111.6(2) . .
O7 Mo4 Li6 89.2(2) . .
O16 Mo5 O15 103.9(2) . .
O16 Mo5 O13 100.7(3) . .
O15 Mo5 O13 101.2(2) . .
O16 Mo5 O17 99.90(18) . .
O15 Mo5 O17 89.10(17) . .
O13 Mo5 O17 153.9(2) . .
O16 Mo5 O18 98.0(2) . 2_646
O15 Mo5 O18 153.5(3) . 2_646
O13 Mo5 O18 88.9(2) . 2_646
O17 Mo5 O18 72.50(15) . 2_646
O16 Mo5 Li5 96.2(2) . 2_647
O15 Mo5 Li5 52.7(2) . 2_647
O13 Mo5 Li5 152.0(3) . 2_647
O17 Mo5 Li5 38.3(2) . 2_647
O18 Mo5 Li5 110.8(2) 2_646 2_647
O19 Mo6 O21 103.5(2) . 2_647
O19 Mo6 O1 104.7(3) . .
O21 Mo6 O1 101.88(17) 2_647 .
O19 Mo6 O11 104.8(2) . 2_647
O21 Mo6 O11 88.57(17) 2_647 2_647
O1 Mo6 O11 145.3(3) . 2_647
O19 Mo6 O8 91.1(2) . 2_646
O21 Mo6 O8 157.90(19) 2_647 2_646
O1 Mo6 O8 90.01(15) . 2_646
O11 Mo6 O8 71.54(16) 2_647 2_646
O19 Mo6 O20 169.83(18) . 2_646
O21 Mo6 O20 86.54(18) 2_647 2_646
O1 Mo6 O20 74.1(2) . 2_646
O11 Mo6 O20 73.64(17) 2_647 2_646
O8 Mo6 O20 78.83(17) 2_646 2_646
O19 Mo6 Li2 96.0(3) . 2_647
O21 Mo6 Li2 53.36(19) 2_647 2_647
O1 Mo6 Li2 151.4(2) . 2_647
O11 Mo6 Li2 38.77(19) 2_647 2_647
O8 Mo6 Li2 109.39(18) 2_646 2_647
O20 Mo6 Li2 88.9(2) 2_646 2_647
O23 Mo7 O22 103.5(2) . .
O23 Mo7 O20 104.7(3) . .
O22 Mo7 O20 102.11(18) . .
O23 Mo7 O24 103.4(2) . .
O22 Mo7 O24 88.90(17) . .
O20 Mo7 O24 146.4(3) . .
O23 Mo7 O25 90.58(18) . 2_656
O22 Mo7 O25 157.65(19) . 2_656
O20 Mo7 O25 90.78(16) . 2_656
O24 Mo7 O25 70.76(17) . 2_656
O23 Mo7 O1 168.67(17) . 2_656
O22 Mo7 O1 87.4(2) . 2_656
O20 Mo7 O1 75.8(2) . 2_656
O24 Mo7 O1 73.03(19) . 2_656
O25 Mo7 O1 78.08(15) 2_656 2_656
O23 Mo7 Li4 95.0(3) . .
O22 Mo7 Li4 52.01(19) . .
O20 Mo7 Li4 151.1(2) . .
O24 Mo7 Li4 40.3(2) . .
O25 Mo7 Li4 110.23(18) 2_656 .
O1 Mo7 Li4 89.0(2) 2_656 .
O27 Mo8 O28 104.3(3) . .
O27 Mo8 O26 100.2(2) . .
O28 Mo8 O26 102.5(2) . .
O27 Mo8 O18 103.6(2) . .
O28 Mo8 O18 102.2(2) . .
O26 Mo8 O18 140.0(2) . .
O27 Mo8 O29 158.4(3) . .
O28 Mo8 O29 97.05(19) . .
O26 Mo8 O29 71.46(15) . .
O18 Mo8 O29 74.66(15) . .
O31 Mo9 O30 104.0(3) . .
O31 Mo9 O29 104.73(19) . .
O30 Mo9 O29 101.9(2) . .
O31 Mo9 O17 99.41(18) . 2_656
O30 Mo9 O17 102.22(19) . 2_656
O29 Mo9 O17 140.34(18) . 2_656
O31 Mo9 O18 158.6(3) . .
O30 Mo9 O18 96.9(2) . .
O29 Mo9 O18 74.94(15) . .
O17 Mo9 O18 71.26(14) 2_656 .
O33 Mo10 O32 105.6(3) . .
O33 Mo10 O34 104.0(2) . .
O32 Mo10 O34 100.0(2) . .
O33 Mo10 O24 102.8(2) . 2_646
O32 Mo10 O24 97.5(2) . 2_646
O34 Mo10 O24 142.5(2) . 2_646
O33 Mo10 O25 99.55(19) . .
O32 Mo10 O25 154.7(3) . .
O34 Mo10 O25 76.07(17) . .
O24 Mo10 O25 74.02(17) 2_646 .
O33 Mo10 O4 176.97(18) . .
O32 Mo10 O4 77.0(2) . .
O34 Mo10 O4 76.87(18) . .
O24 Mo10 O4 75.17(19) 2_646 .
O25 Mo10 O4 77.76(16) . .
O35 Mo11 O36 105.7(2) . .
O35 Mo11 O37 99.2(2) . .
O36 Mo11 O37 101.59(16) . .
O35 Mo11 O25 98.7(2) . 2_657
O36 Mo11 O25 106.17(18) . 2_657
O37 Mo11 O25 141.19(16) . 2_657
O35 Mo11 O34 101.9(2) . 2_657
O36 Mo11 O34 152.2(2) . 2_657
O37 Mo11 O34 70.96(15) . 2_657
O25 Mo11 O34 71.82(17) 2_657 2_657
O35 Mo11 O9 172.55(19) . .
O36 Mo11 O9 81.6(2) . .
O37 Mo11 O9 77.56(16) . .
O25 Mo11 O9 80.25(16) 2_657 .
O34 Mo11 O9 70.69(17) 2_657 .
O35 Mo11 Li1 148.7(2) . .
O36 Mo11 Li1 43.0(3) . .
O37 Mo11 Li1 89.00(19) . .
O25 Mo11 Li1 93.1(2) 2_657 .
O34 Mo11 Li1 109.3(2) 2_657 .
O9 Mo11 Li1 38.6(2) . .
O38 Mo12 O39 105.7(2) . .
O38 Mo12 O37 101.84(19) . 1_655
O39 Mo12 O37 90.62(16) . 1_655
O38 Mo12 O20 99.2(3) . 1_556
O39 Mo12 O20 99.09(18) . 1_556
O37 Mo12 O20 153.5(2) 1_655 1_556
O38 Mo12 O34 98.5(2) . 2_757
O39 Mo12 O34 153.5(2) . 2_757
O37 Mo12 O34 73.62(15) 1_655 2_757
O20 Mo12 O34 87.49(16) 1_556 2_757
O38 Mo12 O11 169.51(18) . .
O39 Mo12 O11 83.33(18) . .
O37 Mo12 O11 83.13(16) 1_655 .
O20 Mo12 O11 73.6(2) 1_556 .
O34 Mo12 O11 73.85(16) 2_757 .
O38 Mo12 Li3 96.4(3) . .
O39 Mo12 Li3 55.3(2) . .
O37 Mo12 Li3 38.23(19) 1_655 .
O20 Mo12 Li3 153.0(2) 1_556 .
O34 Mo12 Li3 111.8(2) 2_757 .
O11 Mo12 Li3 93.2(3) . .
O38 Mo12 Li2 151.8(2) . .
O39 Mo12 Li2 47.0(2) . .
O37 Mo12 Li2 75.52(17) 1_655 .
O20 Mo12 Li2 93.1(2) 1_556 .
O34 Mo12 Li2 107.3(2) 2_757 .
O11 Mo12 Li2 38.2(2) . .
Li3 Mo12 Li2 63.8(2) . .
Mo6 O1 Mo1 145.9(4) . .
Mo6 O1 Mo7 105.5(2) . 2_646
Mo1 O1 Mo7 108.5(2) . 2_646
Mo1 O2 Li2 158.8(4) 2_656 .
Mo1 O2 Li1 92.2(3) 2_656 .
Li2 O2 Li1 96.9(3) . .
Mo1 O2 Li4 99.8(3) 2_656 .
Li2 O2 Li4 100.1(5) . .
Li1 O2 Li4 83.7(3) . .
Mo3 O4 Mo1 149.5(3) . .
Mo3 O4 Mo2 100.30(19) . .
Mo1 O4 Mo2 93.45(17) . .
Mo3 O4 Mo10 105.1(2) . .
Mo1 O4 Mo10 100.12(19) . .
Mo2 O4 Mo10 96.56(18) . .
Mo2 O5 Mo1 113.99(18) . .
Mo2 O5 Li1 137.3(3) . 2_646
Mo1 O5 Li1 104.1(3) . 2_646
Mo2 O6 Li2 152.9(5) 2_756 .
Mo2 O6 Li3 105.3(3) 2_756 .
Li2 O6 Li3 101.8(5) . .
Mo2 O7 Mo4 172.6(3) . .
Mo2 O8 Mo3 106.27(18) 2_756 2_756
Mo2 O8 Mo6 150.9(2) 2_756 2_656
Mo3 O8 Mo6 97.96(15) 2_756 2_656
Mo3 O9 Li1 147.4(5) 2_657 .
Mo3 O9 Mo11 118.0(2) 2_657 .
Li1 O9 Mo11 94.6(4) . .
Mo3 O10 Li6 174.1(4) . .
Mo3 O11 Li2 134.0(4) 2_757 .
Mo3 O11 Mo6 108.57(19) 2_757 2_657
Li2 O11 Mo6 102.0(3) . 2_657
Mo3 O11 Mo12 110.60(19) 2_757 .
Li2 O11 Mo12 94.6(4) . .
Mo6 O11 Mo12 102.82(18) 2_657 .
Mo4 O12 Li5 158.6(4) 1_455 .
Mo4 O12 Li6 96.7(3) 1_455 1_455
Li5 O12 Li6 97.8(4) . 1_455
Mo4 O13 Mo5 177.3(3) 2_746 .
Mo4 O14 Li3 178.6(4) . .
Mo5 O15 Li6 160.7(4) . 2_747
Mo5 O15 Li5 94.8(3) . 2_647
Li6 O15 Li5 94.7(4) 2_747 2_647
Mo5 O16 Li2 174.8(4) . 1_545
Mo9 O17 Mo5 113.31(17) 2_646 .
Mo9 O17 Li5 138.3(3) 2_646 2_647
Mo5 O17 Li5 104.4(3) . 2_647
Mo8 O18 Mo5 157.6(2) . 2_656
Mo8 O18 Mo9 105.07(18) . .
Mo5 O18 Mo9 96.87(15) 2_656 .
Mo6 O19 Li5 172.4(4) . .
Mo7 O20 Mo12 148.4(4) . 1_554
Mo7 O20 Mo6 104.6(2) . 2_656
Mo12 O20 Mo6 106.9(2) 1_554 2_656
Mo6 O21 Li1 163.2(4) 2_657 .
Mo6 O21 Li2 94.1(2) 2_657 .
Li1 O21 Li2 96.3(3) . .
Mo7 O22 Li3 162.6(4) . .
Mo7 O22 Li4 95.0(2) . .
Li3 O22 Li4 97.2(3) . .
Mo10 O24 Mo7 108.4(2) 2_656 .
Mo10 O24 Li4 135.3(4) 2_656 .
Mo7 O24 Li4 99.5(3) . .
Mo10 O24 Mo1 110.7(2) 2_656 2_656
Mo7 O24 Mo1 103.1(2) . 2_656
Li4 O24 Mo1 95.6(4) . 2_656
Mo11 O25 Mo10 106.02(18) 2_647 .
Mo11 O25 Mo7 148.8(2) 2_647 2_646
Mo10 O25 Mo7 98.59(17) . 2_646
Mo8 O26 Mo4 113.9(2) . .
Mo8 O26 Li6 139.4(4) . .
Mo4 O26 Li6 101.8(3) . .
Mo8 O27 Li5 164.8(5) . .
Mo8 O28 Li4 174.5(4) . .
Mo9 O29 Mo4 157.7(2) . .
Mo9 O29 Mo8 105.31(17) . .
Mo4 O29 Mo8 96.69(15) . .
Mo9 O30 Li1 175.3(4) . 2_646
Mo9 O31 Li6 166.1(5) . 1_554
Mo10 O32 Li3 146.9(6) . 2_746
Mo10 O32 Mo2 116.2(3) . .
Li3 O32 Mo2 96.9(4) 2_746 .
Mo10 O34 Mo12 152.1(3) . 2_747
Mo10 O34 Mo11 99.89(18) . 2_647
Mo12 O34 Mo11 94.59(16) 2_747 2_647
Mo11 O35 Li5 178.0(4) . .
Mo11 O36 Li4 151.1(5) . .
Mo11 O36 Li1 106.5(3) . .
Li4 O36 Li1 102.3(5) . .
Mo11 O37 Mo12 115.54(17) . 1_455
Mo11 O37 Li3 134.9(3) . 1_455
Mo12 O37 Li3 105.3(3) 1_455 1_455
Mo12 O38 Li6 170.1(4) . .
Mo12 O39 Li4 153.9(4) . .
Mo12 O39 Li2 102.0(3) . .
Li4 O39 Li2 103.8(4) . .
Mo12 O39 Li3 91.5(3) . .
Li4 O39 Li3 94.9(3) . .
Li2 O39 Li3 84.8(3) . .
O30 Li1 O21 92.6(5) 2_656 .
O30 Li1 O5 94.2(5) 2_656 2_656
O21 Li1 O5 151.5(6) . 2_656
O30 Li1 O9 107.6(6) 2_656 .
O21 Li1 O9 90.3(4) . .
O5 Li1 O9 113.8(5) 2_656 .
O30 Li1 O36 174.2(5) 2_656 .
O21 Li1 O36 84.1(5) . .
O5 Li1 O36 86.5(5) 2_656 .
O9 Li1 O36 77.3(5) . .
O30 Li1 O2 91.2(4) 2_656 .
O21 Li1 O2 82.7(3) . .
O5 Li1 O2 69.4(3) 2_656 .
O9 Li1 O2 160.3(7) . .
O36 Li1 O2 83.7(4) . .
O30 Li1 Mo1 85.6(4) 2_656 2_656
O21 Li1 Mo1 115.9(4) . 2_656
O5 Li1 Mo1 37.44(19) 2_656 2_656
O9 Li1 Mo1 150.6(5) . 2_656
O36 Li1 Mo1 91.5(4) . 2_656
O2 Li1 Mo1 33.43(15) . 2_656
O30 Li1 Mo11 154.2(5) 2_656 .
O21 Li1 Mo11 85.5(4) . .
O5 Li1 Mo11 99.7(5) 2_656 .
O9 Li1 Mo11 46.8(3) . .
O36 Li1 Mo11 30.49(18) . .
O2 Li1 Mo11 114.0(5) . .
Mo1 Li1 Mo11 118.3(4) 2_656 .
O30 Li1 Li4 139.3(5) 2_656 .
O21 Li1 Li4 83.4(4) . .
O5 Li1 Li4 73.5(4) 2_656 .
O9 Li1 Li4 112.9(5) . .
O36 Li1 Li4 35.62(19) . .
O2 Li1 Li4 48.2(3) . .
Mo1 Li1 Li4 60.8(3) 2_656 .
Mo11 Li1 Li4 66.1(2) . .
O30 Li1 Li2 85.5(3) 2_656 .
O21 Li1 Li2 48.2(3) . .
O5 Li1 Li2 104.8(4) 2_656 .
O9 Li1 Li2 137.7(5) . .
O36 Li1 Li2 88.8(3) . .
O2 Li1 Li2 35.5(2) . .
Mo1 Li1 Li2 67.8(2) 2_656 .
Mo11 Li1 Li2 111.5(3) . .
Li4 Li1 Li2 61.9(3) . .
O16 Li2 O6 102.7(5) 1_565 .
O16 Li2 O2 100.8(5) 1_565 .
O6 Li2 O2 91.5(4) . .
O16 Li2 O11 97.0(5) 1_565 .
O6 Li2 O11 111.9(4) . .
O2 Li2 O11 146.6(5) . .
O16 Li2 O39 164.6(4) 1_565 .
O6 Li2 O39 92.7(5) . .
O2 Li2 O39 78.9(4) . .
O11 Li2 O39 76.5(4) . .
O16 Li2 O21 91.7(4) 1_565 .
O6 Li2 O21 165.1(7) . .
O2 Li2 O21 82.2(3) . .
O11 Li2 O21 69.2(3) . .
O39 Li2 O21 72.9(3) . .
O16 Li2 Mo6 85.0(3) 1_565 2_657
O6 Li2 Mo6 151.1(4) . 2_657
O2 Li2 Mo6 114.7(3) . 2_657
O11 Li2 Mo6 39.20(18) . 2_657
O39 Li2 Mo6 81.2(3) . 2_657
O21 Li2 Mo6 32.53(13) . 2_657
O16 Li2 Mo12 144.1(4) 1_565 .
O6 Li2 Mo12 95.0(4) . .
O2 Li2 Mo12 109.7(5) . .
O11 Li2 Mo12 47.2(3) . .
O39 Li2 Mo12 30.97(16) . .
O21 Li2 Mo12 74.7(3) . .
Mo6 Li2 Mo12 65.59(18) 2_657 .
O16 Li2 Li3 146.0(4) 1_565 .
O6 Li2 Li3 43.6(4) . .
O2 Li2 Li3 87.1(4) . .
O11 Li2 Li3 93.6(4) . .
O39 Li2 Li3 49.3(2) . .
O21 Li2 Li3 122.2(4) . .
Mo6 Li2 Li3 121.8(3) 2_657 .
Mo12 Li2 Li3 56.2(2) . .
O16 Li2 Li1 90.8(3) 1_565 .
O6 Li2 Li1 138.9(4) . .
O2 Li2 Li1 47.6(2) . .
O11 Li2 Li1 104.5(3) . .
O39 Li2 Li1 77.6(3) . .
O21 Li2 Li1 35.5(2) . .
Mo6 Li2 Li1 67.5(2) 2_657 .
Mo12 Li2 Li1 96.0(2) . .
Li3 Li2 Li1 117.6(3) . .
O16 Li2 Li4 144.4(4) 1_565 .
O6 Li2 Li4 91.7(4) . .
O2 Li2 Li4 45.7(4) . .
O11 Li2 Li4 107.7(4) . .
O39 Li2 Li4 33.2(2) . .
O21 Li2 Li4 74.2(3) . .
Mo6 Li2 Li4 98.0(3) 2_657 .
Mo12 Li2 Li4 64.2(2) . .
Li3 Li2 Li4 58.8(2) . .
Li1 Li2 Li4 58.8(2) . .
O14 Li3 O32 105.9(5) . 2_756
O14 Li3 O22 94.6(5) . .
O32 Li3 O22 91.5(4) 2_756 .
O14 Li3 O37 94.8(5) . 1_655
O32 Li3 O37 115.2(5) 2_756 1_655
O22 Li3 O37 147.8(5) . 1_655
O14 Li3 O6 176.9(5) . .
O32 Li3 O6 76.4(5) 2_756 .
O22 Li3 O6 83.1(5) . .
O37 Li3 O6 86.1(5) 1_655 .
O14 Li3 O39 97.2(4) . .
O32 Li3 O39 156.2(7) 2_756 .
O22 Li3 O39 80.7(3) . .
O37 Li3 O39 67.7(3) 1_655 .
O6 Li3 O39 80.3(4) . .
O14 Li3 Mo12 88.5(4) . .
O32 Li3 Mo12 150.5(5) 2_756 .
O22 Li3 Mo12 113.3(3) . .
O37 Li3 Mo12 36.42(17) 1_655 .
O6 Li3 Mo12 90.4(3) . .
O39 Li3 Mo12 33.21(13) . .
O14 Li3 Mo2 152.1(4) . 2_756
O32 Li3 Mo2 46.3(3) 2_756 2_756
O22 Li3 Mo2 85.8(4) . 2_756
O37 Li3 Mo2 99.7(4) 1_655 2_756
O6 Li3 Mo2 30.11(16) . 2_756
O39 Li3 Mo2 110.3(4) . 2_756
Mo12 Li3 Mo2 117.0(4) . 2_756
O14 Li3 Li4 89.4(3) . .
O32 Li3 Li4 137.1(4) 2_756 .
O22 Li3 Li4 46.7(2) . .
O37 Li3 Li4 102.7(3) 1_655 .
O6 Li3 Li4 87.5(3) . .
O39 Li3 Li4 35.48(19) . .
Mo12 Li3 Li4 66.8(2) . .
Mo2 Li3 Li4 110.3(3) 2_756 .
O14 Li3 Li2 143.1(4) . .
O32 Li3 Li2 111.0(5) 2_756 .
O22 Li3 Li2 82.5(4) . .
O37 Li3 Li2 71.7(4) 1_655 .
O6 Li3 Li2 34.58(17) . .
O39 Li3 Li2 45.9(3) . .
Mo12 Li3 Li2 60.0(3) . .
Mo2 Li3 Li2 64.7(2) 2_756 .
Li4 Li3 Li2 62.0(2) . .
O28 Li4 O39 101.5(5) . .
O28 Li4 O36 105.5(5) . .
O39 Li4 O36 90.8(4) . .
O28 Li4 O24 99.5(5) . .
O39 Li4 O24 146.8(6) . .
O36 Li4 O24 107.9(4) . .
O28 Li4 O22 89.7(4) . .
O39 Li4 O22 84.1(3) . .
O36 Li4 O22 164.6(7) . .
O24 Li4 O22 70.6(3) . .
O28 Li4 O2 164.3(4) . .
O39 Li4 O2 77.1(4) . .
O36 Li4 O2 90.1(5) . .
O24 Li4 O2 75.7(4) . .
O22 Li4 O2 74.6(3) . .
O28 Li4 Mo7 85.1(3) . .
O39 Li4 Mo7 117.0(3) . .
O36 Li4 Mo7 148.1(4) . .
O24 Li4 Mo7 40.15(18) . .
O22 Li4 Mo7 32.94(13) . .
O2 Li4 Mo7 81.8(3) . .
O28 Li4 Mo1 145.3(4) . 2_656
O39 Li4 Mo1 107.9(5) . 2_656
O36 Li4 Mo1 92.3(4) . 2_656
O24 Li4 Mo1 46.0(3) . 2_656
O22 Li4 Mo1 75.6(3) . 2_656
O2 Li4 Mo1 30.88(16) . 2_656
Mo7 Li4 Mo1 65.41(18) . 2_656
O28 Li4 Li3 87.5(3) . .
O39 Li4 Li3 49.6(3) . .
O36 Li4 Li3 140.3(4) . .
O24 Li4 Li3 106.5(3) . .
O22 Li4 Li3 36.1(2) . .
O2 Li4 Li3 79.8(3) . .
Mo7 Li4 Li3 68.6(2) . .
Mo1 Li4 Li3 97.6(2) 2_656 .
O28 Li4 Li1 147.6(5) . .
O39 Li4 Li1 84.3(4) . .
O36 Li4 Li1 42.1(4) . .
O24 Li4 Li1 91.5(4) . .
O22 Li4 Li1 122.7(4) . .
O2 Li4 Li1 48.1(2) . .
Mo7 Li4 Li1 121.0(3) . .
Mo1 Li4 Li1 55.6(2) 2_656 .
Li3 Li4 Li1 118.6(3) . .
O28 Li4 Li2 141.5(4) . .
O39 Li4 Li2 43.0(4) . .
O36 Li4 Li2 91.7(4) . .
O24 Li4 Li2 107.6(4) . .
O22 Li4 Li2 74.7(3) . .
O2 Li4 Li2 34.17(19) . .
Mo7 Li4 Li2 98.3(3) . .
Mo1 Li4 Li2 64.9(2) 2_656 .
Li3 Li4 Li2 59.2(2) . .
Li1 Li4 Li2 59.4(2) . .
O27 Li5 O17 115.8(5) . 2_657
O27 Li5 O12 93.2(4) . .
O17 Li5 O12 150.6(5) 2_657 .
O27 Li5 O35 93.9(5) . .
O17 Li5 O35 92.6(4) 2_657 .
O12 Li5 O35 90.0(4) . .
O27 Li5 O19 86.8(4) . .
O17 Li5 O19 90.8(4) 2_657 .
O12 Li5 O19 85.8(4) . .
O35 Li5 O19 175.8(6) . .
O27 Li5 O15 175.5(5) . 2_657
O17 Li5 O15 68.6(3) 2_657 2_657
O12 Li5 O15 82.4(3) . 2_657
O35 Li5 O15 86.7(4) . 2_657
O19 Li5 O15 92.3(4) . 2_657
O27 Li5 Mo5 151.4(5) . 2_657
O17 Li5 Mo5 37.32(18) 2_657 2_657
O12 Li5 Mo5 113.3(4) . 2_657
O35 Li5 Mo5 96.5(3) . 2_657
O19 Li5 Mo5 84.8(3) . 2_657
O15 Li5 Mo5 32.59(14) 2_657 2_657
O27 Li5 Li6 138.5(4) . 1_455
O17 Li5 Li6 105.6(3) 2_657 1_455
O12 Li5 Li6 45.3(3) . 1_455
O35 Li5 Li6 86.9(3) . 1_455
O19 Li5 Li6 89.8(3) . 1_455
O15 Li5 Li6 37.1(2) 2_657 1_455
Mo5 Li5 Li6 68.8(2) 2_657 1_455
O31 Li6 O26 112.7(5) 1_556 .
O31 Li6 O15 91.8(4) 1_556 2_757
O26 Li6 O15 155.6(5) . 2_757
O31 Li6 O38 86.1(4) 1_556 .
O26 Li6 O38 91.3(4) . .
O15 Li6 O38 89.9(4) 2_757 .
O31 Li6 O10 90.1(4) 1_556 .
O26 Li6 O10 92.3(4) . .
O15 Li6 O10 87.9(4) 2_757 .
O38 Li6 O10 175.6(5) . .
O31 Li6 O12 176.2(5) 1_556 1_655
O26 Li6 O12 70.4(3) . 1_655
O15 Li6 O12 85.2(4) 2_757 1_655
O38 Li6 O12 96.1(4) . 1_655
O10 Li6 O12 87.5(4) . 1_655
O31 Li6 Mo4 150.4(5) 1_556 .
O26 Li6 Mo4 38.6(2) . .
O15 Li6 Mo4 117.2(4) 2_757 .
O38 Li6 Mo4 87.6(3) . .
O10 Li6 Mo4 96.8(3) . .
O12 Li6 Mo4 33.11(15) 1_655 .
O31 Li6 Li5 140.0(4) 1_556 1_655
O26 Li6 Li5 107.3(3) . 1_655
O15 Li6 Li5 48.2(3) 2_757 1_655
O38 Li6 Li5 93.8(3) . 1_655
O10 Li6 Li5 87.6(3) . 1_655
O12 Li6 Li5 37.0(2) 1_655 1_655
Mo4 Li6 Li5 69.3(2) . 1_655

loop_
_geom_bond_atom_site_label_1
_geom_bond_atom_site_label_2
_geom_bond_distance
_geom_bond_site_symmetry_2
Mo1 O3 1.692(5) .
Mo1 O2 1.714(4) 2_646
Mo1 O5 1.949(3) .
Mo1 O1 1.966(4) .
Mo1 O4 2.177(5) .
Mo1 O24 2.380(6) 2_646
Mo1 Li1 3.109(9) 2_646
Mo1 Li4 3.291(11) 2_646
Mo2 O7 1.704(6) .
Mo2 O6 1.708(4) 2_746
Mo2 O8 1.911(4) 2_746
Mo2 O5 1.917(4) .
Mo2 O4 2.276(4) .
Mo2 O32 2.389(7) .
Mo2 Li3 3.283(12) 2_746
Mo3 O10 1.674(5) .
Mo3 O9 1.739(4) 2_647
Mo3 O4 1.922(5) .
Mo3 O11 1.942(4) 2_747
Mo3 O8 2.124(4) 2_746
Mo4 O14 1.696(6) .
Mo4 O12 1.718(4) 1_655
Mo4 O13 1.885(5) 2_756
Mo4 O26 1.989(4) .
Mo4 O29 2.136(4) .
Mo4 O7 2.460(6) .
Mo4 Li6 3.123(9) .
Mo5 O16 1.703(5) .
Mo5 O15 1.708(4) .
Mo5 O13 1.893(5) .
Mo5 O17 1.978(3) .
Mo5 O18 2.125(4) 2_646
Mo5 Li5 3.160(9) 2_647
Mo6 O19 1.684(6) .
Mo6 O21 1.709(4) 2_647
Mo6 O1 1.935(4) .
Mo6 O11 2.048(4) 2_647
Mo6 O8 2.171(4) 2_646
Mo6 O20 2.354(7) 2_646
Mo6 Li2 3.170(8) 2_647
Mo7 O23 1.700(6) .
Mo7 O22 1.708(4) .
Mo7 O20 1.905(5) .
Mo7 O24 2.045(4) .
Mo7 O25 2.158(4) 2_656
Mo7 O1 2.303(7) 2_656
Mo7 Li4 3.129(8) .
Mo8 O27 1.700(4) .
Mo8 O28 1.709(5) .
Mo8 O26 1.904(5) .
Mo8 O18 1.909(4) .
Mo8 O29 2.230(4) .
Mo9 O31 1.709(4) .
Mo9 O30 1.710(7) .
Mo9 O29 1.899(4) .
Mo9 O17 1.921(4) 2_656
Mo9 O18 2.227(4) .
Mo10 O33 1.691(4) .
Mo10 O32 1.758(5) .
Mo10 O34 1.930(4) .
Mo10 O24 1.936(4) 2_646
Mo10 O25 2.104(4) .
Mo10 O4 2.460(6) .
Mo11 O35 1.692(7) .
Mo11 O36 1.725(4) .
Mo11 O37 1.923(4) .
Mo11 O25 1.938(4) 2_657
Mo11 O34 2.279(4) 2_657
Mo11 O9 2.383(5) .
Mo11 Li1 3.259(13) .
Mo12 O38 1.674(4) .
Mo12 O39 1.719(4) .
Mo12 O37 1.932(3) 1_655
Mo12 O20 1.980(4) 1_556
Mo12 O34 2.157(4) 2_757
Mo12 O11 2.405(5) .
Mo12 Li3 3.138(8) .
Mo12 Li2 3.268(11) .
O1 Mo7 2.303(7) 2_646
O2 Mo1 1.714(4) 2_656
O2 Li2 1.987(9) .
O2 Li1 2.529(10) .
O2 Li4 2.531(13) .
O5 Li1 1.994(10) 2_646
O6 Mo2 1.708(4) 2_756
O6 Li2 1.965(9) .
O6 Li3 2.388(15) .
O8 Mo2 1.911(4) 2_756
O8 Mo3 2.124(4) 2_756
O8 Mo6 2.171(4) 2_656
O9 Mo3 1.739(4) 2_657
O9 Li1 2.040(10) .
O10 Li6 2.235(10) .
O11 Mo3 1.942(4) 2_757
O11 Li2 2.029(9) .
O11 Mo6 2.048(4) 2_657
O12 Mo4 1.718(4) 1_455
O12 Li5 2.044(10) .
O12 Li6 2.415(10) 1_455
O13 Mo4 1.885(5) 2_746
O14 Li3 1.924(14) .
O15 Li6 2.039(11) 2_747
O15 Li5 2.521(9) 2_647
O16 Li2 1.906(13) 1_545
O17 Mo9 1.921(4) 2_646
O17 Li5 2.022(10) 2_647
O18 Mo5 2.125(4) 2_656
O19 Li5 2.239(10) .
O20 Mo12 1.980(4) 1_554
O20 Mo6 2.354(7) 2_656
O21 Mo6 1.709(4) 2_657
O21 Li1 1.987(10) .
O21 Li2 2.550(8) .
O22 Li3 2.003(10) .
O22 Li4 2.475(8) .
O24 Mo10 1.936(4) 2_656
O24 Li4 2.053(9) .
O24 Mo1 2.380(6) 2_656
O25 Mo11 1.938(4) 2_647
O25 Mo7 2.158(4) 2_646
O26 Li6 2.034(11) .
O27 Li5 1.947(10) .
O28 Li4 1.871(13) .
O30 Li1 1.897(15) 2_646
O31 Li6 1.978(10) 1_554
O32 Li3 1.982(9) 2_746
O34 Mo12 2.157(4) 2_747
O34 Mo11 2.279(4) 2_647
O35 Li5 2.115(11) .
O36 Li4 2.012(9) .
O36 Li1 2.317(15) .
O37 Mo12 1.932(3) 1_455
O37 Li3 2.014(9) 1_455
O38 Li6 2.216(10) .
O39 Li4 1.965(9) .
O39 Li2 2.444(13) .
O39 Li3 2.580(9) .
Li1 O30 1.897(15) 2_656
Li1 O5 1.994(10) 2_656
Li1 Mo1 3.109(9) 2_656
Li1 Li4 3.377(12) .
Li1 Li2 3.399(13) .
Li2 O16 1.906(13) 1_565
Li2 Mo6 3.170(8) 2_657
Li2 Li3 3.388(12) .
Li2 Li4 3.483(10) .
Li3 O32 1.982(9) 2_756
Li3 O37 2.014(9) 1_655
Li3 Mo2 3.283(12) 2_756
Li3 Li4 3.374(12) .
Li4 Mo1 3.291(11) 2_656
Li5 O17 2.022(10) 2_657
Li5 O15 2.521(9) 2_657
Li5 Mo5 3.160(9) 2_657
Li5 Li6 3.369(9) 1_455
Li6 O31 1.978(10) 1_556
Li6 O15 2.039(11) 2_757
Li6 O12 2.415(10) 1_655
Li6 Li5 3.369(9) 1_655
